data_4001592
loop_
_publ_author_name
'Coe, Benjamin J.'
'Harris, James A.'
'Hall, Jonathan J.'
'Brunschwig, Bruce S.'
'Hung, Sheng-Ting'
'Libaers, Wim'
'Clays, Koen'
'Coles, Simon J.'
'Horton, Peter N.'
'Light, Mark E.'
'Hursthouse, Michael B.'
'Gar\'in, Javier'
'Orduna, Jes\'us'

_publ_section_title
;
 Syntheses and Quadratic Nonlinear Optical Properties of Salts Containing
 Benzothiazolium Electron-Acceptor Groups
;
_journal_issue 25
_journal_name_full 'Chemistry of Materials'
_journal_page_first 5907
_journal_paper_doi 10.1021/cm061594t
_journal_volume 18
_journal_year 2006
_chemical_formula_sum 'C42 H39 B N2 S'
_chemical_formula_weight 614.62
_chemical_name_systematic
;
?
;
_space_group_IT_number 2
_symmetry_cell_setting triclinic
_symmetry_space_group_name_Hall '-P 1'
_symmetry_space_group_name_H-M 'P -1'
_atom_sites_solution_hydrogens geom
_atom_sites_solution_primary direct
_atom_sites_solution_secondary difmap
_audit_creation_method SHELXL-97
_cell_angle_alpha 91.4950(10)
_cell_angle_beta 104.7110(10)
_cell_angle_gamma 99.4280(10)
_cell_formula_units_Z 2
_cell_length_a 11.1697(2)
_cell_length_b 11.6675(3)
_cell_length_c 13.0687(3)
_cell_measurement_temperature 120(2)
_cell_volume 1620.97(6)
_computing_cell_refinement 'DENZO (Otwinowski and MInor, 1997)'
_computing_data_collection 'COLLECT (Hooft, 1998)'
_computing_data_reduction 'DENZO, COLLECT, MAXUS (Mackay et al., 1998)'
_computing_molecular_graphics 'CAMERON (Watkin, et al., 1993)'
_computing_publication_material 'WINGX (Farrugia, 1998)'
_computing_structure_refinement 'SHELXL-97 (Sheldrick, 1997)'
_computing_structure_solution 'SHELXS-97 (Sheldrick, 1990)'
_diffrn_ambient_temperature 120(2)
_diffrn_detector_area_resol_mean 9.091
_diffrn_measured_fraction_theta_full 0.992
_diffrn_measured_fraction_theta_max 0.992
_diffrn_measurement_device_type 'Bruker Nonius Kappa CCD Area detector'
_diffrn_measurement_method '\f and \w scans to fill the asymmetric unit'
_diffrn_radiation_monochromator graphite
_diffrn_radiation_source 'fine-focus sealed tube'
_diffrn_radiation_type MoK\a
_diffrn_radiation_wavelength 0.71073
_diffrn_reflns_av_R_equivalents 0.0726
_diffrn_reflns_av_sigmaI/netI 0.0590
_diffrn_reflns_limit_h_max 13
_diffrn_reflns_limit_h_min -13
_diffrn_reflns_limit_k_max 13
_diffrn_reflns_limit_k_min -13
_diffrn_reflns_limit_l_max 15
_diffrn_reflns_limit_l_min -15
_diffrn_reflns_number 17006
_diffrn_reflns_theta_full 25.03
_diffrn_reflns_theta_max 25.03
_diffrn_reflns_theta_min 2.93
_exptl_absorpt_coefficient_mu 0.134
_exptl_absorpt_correction_T_max 0.9867
_exptl_absorpt_correction_T_min 0.9546
_exptl_absorpt_correction_type multi-scan
_exptl_absorpt_process_details 'SORTAV (Blessing, 1997)'
_exptl_crystal_density_diffrn 1.259
_exptl_crystal_density_method 'not measured'
_exptl_crystal_F_000 652
_exptl_crystal_size_max 0.35
_exptl_crystal_size_mid 0.20
_exptl_crystal_size_min 0.10
_refine_diff_density_max 0.539
_refine_diff_density_min -0.344
_refine_diff_density_rms 0.050
_refine_ls_extinction_coef 0.025(3)
_refine_ls_extinction_expression Fc^*^=kFc[1+0.001xFc^2^\l^3^/sin(2\q)]^-1/4^
_refine_ls_extinction_method SHELXL
_refine_ls_goodness_of_fit_ref 1.026
_refine_ls_hydrogen_treatment constr
_refine_ls_matrix_type full
_refine_ls_number_parameters 419
_refine_ls_number_reflns 5688
_refine_ls_number_restraints 0
_refine_ls_restrained_S_all 1.026
_refine_ls_R_factor_all 0.0586
_refine_ls_R_factor_gt 0.0467
_refine_ls_shift/su_max 0.142
_refine_ls_shift/su_mean 0.003
_refine_ls_structure_factor_coef Fsqd
_refine_ls_weighting_details 'calc w=1/[\s^2^(Fo^2^)+(0.0641P)^2^+0.6484P] where P=(Fo^2^+2Fc^2^)/3'
_refine_ls_weighting_scheme calc
_refine_ls_wR_factor_gt 0.1194
_refine_ls_wR_factor_ref 0.1276
_reflns_number_gt 4750
_reflns_number_total 5688
_reflns_threshold_expression >2sigma(I)
_cod_data_source_file cm061594tsi20060711_114636.cif
_cod_data_source_block '[5]BPh4'
_cod_depositor_comments
;
The following automatic conversions were performed:

'_symmetry_cell_setting' value 'Triclinic' changed to 'triclinic'
according to /home/saulius/struct/CIF-dictionaries/cif_core.dic
dictionary named 'cif_core.dic' version 2.4.1 from
2010-06-29.

'_exptl_absorpt_correction_type' value 'Multi-scan'
changed to 'multi-scan' according to
/home/saulius/struct/CIF-dictionaries/cif_core.dic dictionary named
'cif_core.dic' version 2.4.1 from 2010-06-29.

Automatic conversion script
Id: cif_fix_values 1715 2011-07-08 13:25:40Z adriana 
;
_cod_original_sg_symbol_H-M P-1
_cod_database_code 4001592

loop_
_symmetry_equiv_pos_as_xyz
'x, y, z'
'-x, -y, -z'

loop_
_atom_site_label
_atom_site_type_symbol
_atom_site_fract_x
_atom_site_fract_y
_atom_site_fract_z
_atom_site_U_iso_or_equiv
_atom_site_adp_type
_atom_site_occupancy
_atom_site_symmetry_multiplicity
_atom_site_calc_flag
_atom_site_refinement_flags
S1 S 0.70589(4) 0.03070(4) 0.32795(4) 0.02488(16) Uani 1 1 d .
N1 N 1.07902(16) -0.39862(15) 0.79423(13) 0.0311(4) Uani 1 1 d .
N2 N 0.77205(14) 0.20128(13) 0.46758(12) 0.0219(4) Uani 1 1 d .
C1 C 1.0678(2) -0.52014(18) 0.76193(19) 0.0401(5) Uani 1 1 d .
H1A H 0.9797 -0.5583 0.7479 0.060 Uiso 1 1 calc R
H1B H 1.1197 -0.5578 0.8186 0.060 Uiso 1 1 calc R
H1C H 1.0963 -0.5267 0.6974 0.060 Uiso 1 1 calc R
C2 C 1.1201(2) -0.3657(2) 0.90744(17) 0.0386(5) Uani 1 1 d .
H2A H 1.1940 -0.3035 0.9223 0.058 Uiso 1 1 calc R
H2B H 1.1419 -0.4334 0.9461 0.058 Uiso 1 1 calc R
H2C H 1.0521 -0.3379 0.9302 0.058 Uiso 1 1 calc R
C3 C 1.02861(17) -0.32320(17) 0.72540(15) 0.0254(4) Uani 1 1 d .
C4 C 0.96506(18) -0.35812(17) 0.61853(16) 0.0283(4) Uani 1 1 d .
H4 H 0.9603 -0.4358 0.5921 0.034 Uiso 1 1 calc R
C5 C 0.91012(19) -0.28121(18) 0.55238(16) 0.0311(5) Uani 1 1 d .
H5 H 0.8672 -0.3076 0.4811 0.037 Uiso 1 1 calc R
C6 C 0.91491(19) -0.16570(18) 0.58579(16) 0.0301(5) Uani 1 1 d .
C7 C 0.98268(19) -0.12954(18) 0.69125(16) 0.0304(5) Uani 1 1 d .
H7 H 0.9909 -0.0506 0.7158 0.036 Uiso 1 1 calc R
C8 C 1.03680(18) -0.20474(17) 0.75908(16) 0.0281(4) Uani 1 1 d .
H8 H 1.0807 -0.1774 0.8300 0.034 Uiso 1 1 calc R
C9 C 0.85010(19) -0.09098(18) 0.51458(17) 0.0323(5) Uani 1 1 d .
H9 H 0.8074 -0.1243 0.4452 0.039 Uiso 1 1 calc R
C10 C 0.84285(17) 0.02199(17) 0.53517(15) 0.0256(4) Uani 1 1 d .
H10 H 0.8809 0.0577 0.6045 0.031 Uiso 1 1 calc R
C11 C 0.77939(16) 0.08848(16) 0.45521(15) 0.0223(4) Uani 1 1 d .
C12 C 0.8235(2) 0.27148(18) 0.56861(16) 0.0326(5) Uani 1 1 d .
H12A H 0.8277 0.2204 0.6273 0.049 Uiso 1 1 calc R
H12B H 0.7691 0.3279 0.5745 0.049 Uiso 1 1 calc R
H12C H 0.9081 0.3131 0.5716 0.049 Uiso 1 1 calc R
C13 C 0.70935(17) 0.24733(16) 0.37542(15) 0.0229(4) Uani 1 1 d .
C14 C 0.68738(19) 0.36158(17) 0.36334(17) 0.0313(5) Uani 1 1 d .
H14 H 0.7160 0.4192 0.4210 0.038 Uiso 1 1 calc R
C15 C 0.6224(2) 0.38709(19) 0.26423(18) 0.0363(5) Uani 1 1 d .
H15 H 0.6065 0.4640 0.2536 0.044 Uiso 1 1 calc R
C16 C 0.5793(2) 0.30278(19) 0.17913(17) 0.0353(5) Uani 1 1 d .
H16 H 0.5345 0.3233 0.1121 0.042 Uiso 1 1 calc R
C17 C 0.60079(19) 0.19044(18) 0.19113(16) 0.0298(5) Uani 1 1 d .
H17 H 0.5716 0.1328 0.1335 0.036 Uiso 1 1 calc R
C18 C 0.66689(17) 0.16424(16) 0.29069(15) 0.0241(4) Uani 1 1 d .
B1 B 0.42862(19) -0.27241(18) 0.23242(16) 0.0197(4) Uani 1 1 d .
C19 C 0.55101(16) -0.22021(15) 0.18733(13) 0.0187(4) Uani 1 1 d .
C20 C 0.67094(17) -0.24700(15) 0.23138(14) 0.0216(4) Uani 1 1 d .
H20 H 0.6808 -0.2978 0.2874 0.026 Uiso 1 1 calc R
C21 C 0.77580(17) -0.20237(16) 0.19647(15) 0.0245(4) Uani 1 1 d .
H21 H 0.8550 -0.2230 0.2285 0.029 Uiso 1 1 calc R
C22 C 0.76503(18) -0.12799(16) 0.11513(15) 0.0260(4) Uani 1 1 d .
H22 H 0.8368 -0.0955 0.0923 0.031 Uiso 1 1 calc R
C23 C 0.64813(18) -0.10163(17) 0.06747(15) 0.0265(4) Uani 1 1 d .
H23 H 0.6390 -0.0520 0.0106 0.032 Uiso 1 1 calc R
C24 C 0.54394(17) -0.14772(16) 0.10271(14) 0.0234(4) Uani 1 1 d .
H24 H 0.4645 -0.1293 0.0680 0.028 Uiso 1 1 calc R
C25 C 0.31705(17) -0.19263(16) 0.19724(14) 0.0203(4) Uani 1 1 d .
C26 C 0.34312(18) -0.06992(16) 0.20727(14) 0.0238(4) Uani 1 1 d .
H26 H 0.4277 -0.0324 0.2361 0.029 Uiso 1 1 calc R
C27 C 0.25153(19) -0.00105(18) 0.17712(15) 0.0287(5) Uani 1 1 d .
H27 H 0.2740 0.0814 0.1860 0.034 Uiso 1 1 calc R
C28 C 0.12715(19) -0.05314(18) 0.13394(16) 0.0312(5) Uani 1 1 d .
H28 H 0.0639 -0.0069 0.1121 0.037 Uiso 1 1 calc R
C29 C 0.09663(19) -0.17324(18) 0.12310(16) 0.0316(5) Uani 1 1 d .
H29 H 0.0117 -0.2100 0.0943 0.038 Uiso 1 1 calc R
C30 C 0.18993(17) -0.24077(17) 0.15424(14) 0.0238(4) Uani 1 1 d .
H30 H 0.1663 -0.3232 0.1459 0.029 Uiso 1 1 calc R
C31 C 0.37221(16) -0.40688(15) 0.18253(14) 0.0195(4) Uani 1 1 d .
C32 C 0.38858(17) -0.44919(16) 0.08634(14) 0.0220(4) Uani 1 1 d .
H32 H 0.4399 -0.3998 0.0517 0.026 Uiso 1 1 calc R
C33 C 0.33322(18) -0.56007(17) 0.03939(15) 0.0268(4) Uani 1 1 d .
H33 H 0.3460 -0.5843 -0.0264 0.032 Uiso 1 1 calc R
C34 C 0.25944(17) -0.63517(17) 0.08854(16) 0.0289(5) Uani 1 1 d .
H34 H 0.2218 -0.7112 0.0573 0.035 Uiso 1 1 calc R
C35 C 0.24163(18) -0.59729(16) 0.18401(16) 0.0277(5) Uani 1 1 d .
H35 H 0.1916 -0.6477 0.2189 0.033 Uiso 1 1 calc R
C36 C 0.29657(17) -0.48601(16) 0.22888(15) 0.0237(4) Uani 1 1 d .
H36 H 0.2823 -0.4622 0.2942 0.028 Uiso 1 1 calc R
C37 C 0.48016(16) -0.26753(15) 0.36303(14) 0.0187(4) Uani 1 1 d .
C38 C 0.53274(17) -0.35884(16) 0.41513(14) 0.0228(4) Uani 1 1 d .
H38 H 0.5301 -0.4282 0.3743 0.027 Uiso 1 1 calc R
C39 C 0.58843(18) -0.35189(16) 0.52391(15) 0.0253(4) Uani 1 1 d .
H39 H 0.6230 -0.4157 0.5553 0.030 Uiso 1 1 calc R
C40 C 0.59369(18) -0.25306(17) 0.58624(15) 0.0265(4) Uani 1 1 d .
H40 H 0.6326 -0.2476 0.6602 0.032 Uiso 1 1 calc R
C41 C 0.54110(18) -0.16200(16) 0.53864(15) 0.0260(4) Uani 1 1 d .
H41 H 0.5430 -0.0936 0.5805 0.031 Uiso 1 1 calc R
C42 C 0.48554(17) -0.16981(16) 0.43032(15) 0.0223(4) Uani 1 1 d .
H42 H 0.4494 -0.1061 0.4002 0.027 Uiso 1 1 calc R

loop_
_atom_site_aniso_label
_atom_site_aniso_U_11
_atom_site_aniso_U_22
_atom_site_aniso_U_33
_atom_site_aniso_U_23
_atom_site_aniso_U_13
_atom_site_aniso_U_12
S1 0.0270(3) 0.0214(3) 0.0237(3) 0.00053(19) 0.0023(2) 0.00371(19)
N1 0.0320(10) 0.0308(9) 0.0301(9) 0.0052(7) 0.0037(7) 0.0106(7)
N2 0.0191(8) 0.0247(8) 0.0221(8) -0.0002(7) 0.0067(6) 0.0028(6)
C1 0.0441(14) 0.0295(11) 0.0444(13) 0.0081(10) 0.0069(11) 0.0062(10)
C2 0.0415(13) 0.0443(13) 0.0289(11) 0.0086(10) 0.0020(10) 0.0153(10)
C3 0.0181(10) 0.0301(10) 0.0297(10) 0.0056(8) 0.0087(8) 0.0050(8)
C4 0.0235(10) 0.0287(10) 0.0321(11) -0.0001(9) 0.0070(8) 0.0039(8)
C5 0.0288(11) 0.0382(12) 0.0253(10) -0.0001(9) 0.0045(8) 0.0072(9)
C6 0.0278(11) 0.0339(11) 0.0285(11) 0.0049(9) 0.0051(8) 0.0085(9)
C7 0.0298(11) 0.0281(10) 0.0324(11) 0.0025(9) 0.0061(9) 0.0062(9)
C8 0.0238(10) 0.0311(11) 0.0269(10) 0.0015(9) 0.0031(8) 0.0034(8)
C9 0.0282(11) 0.0380(12) 0.0313(11) 0.0067(9) 0.0084(9) 0.0054(9)
C10 0.0201(10) 0.0312(10) 0.0237(10) 0.0044(8) 0.0037(8) 0.0023(8)
C11 0.0164(9) 0.0243(10) 0.0274(10) 0.0028(8) 0.0101(8) 0.0005(7)
C12 0.0357(12) 0.0333(11) 0.0275(11) -0.0068(9) 0.0089(9) 0.0026(9)
C13 0.0201(10) 0.0251(10) 0.0264(10) 0.0041(8) 0.0107(8) 0.0045(8)
C14 0.0344(12) 0.0250(10) 0.0404(12) 0.0034(9) 0.0183(10) 0.0087(9)
C15 0.0414(13) 0.0306(11) 0.0478(14) 0.0148(10) 0.0235(11) 0.0172(10)
C16 0.0337(12) 0.0445(13) 0.0351(12) 0.0159(10) 0.0142(9) 0.0179(10)
C17 0.0289(11) 0.0355(11) 0.0262(10) 0.0063(9) 0.0070(8) 0.0088(9)
C18 0.0222(10) 0.0244(10) 0.0280(10) 0.0044(8) 0.0104(8) 0.0044(8)
B1 0.0194(10) 0.0206(10) 0.0189(10) 0.0015(8) 0.0043(8) 0.0038(8)
C19 0.0186(9) 0.0166(8) 0.0193(9) -0.0024(7) 0.0034(7) 0.0016(7)
C20 0.0244(10) 0.0189(9) 0.0224(9) 0.0014(7) 0.0068(8) 0.0052(7)
C21 0.0184(9) 0.0250(10) 0.0295(10) -0.0018(8) 0.0048(8) 0.0056(8)
C22 0.0216(10) 0.0265(10) 0.0317(11) -0.0016(8) 0.0131(8) 0.0003(8)
C23 0.0309(11) 0.0272(10) 0.0233(10) 0.0047(8) 0.0111(8) 0.0041(8)
C24 0.0215(10) 0.0288(10) 0.0193(9) 0.0022(8) 0.0040(7) 0.0046(8)
C25 0.0216(10) 0.0256(10) 0.0152(8) 0.0025(7) 0.0073(7) 0.0046(7)
C26 0.0219(10) 0.0252(10) 0.0236(10) 0.0025(8) 0.0039(8) 0.0050(8)
C27 0.0341(12) 0.0274(10) 0.0269(10) 0.0035(8) 0.0075(9) 0.0122(9)
C28 0.0284(11) 0.0386(12) 0.0305(11) 0.0039(9) 0.0060(9) 0.0192(9)
C29 0.0195(10) 0.0408(12) 0.0333(11) -0.0015(9) 0.0042(8) 0.0071(9)
C30 0.0217(10) 0.0261(10) 0.0240(10) 0.0009(8) 0.0065(8) 0.0042(8)
C31 0.0146(9) 0.0220(9) 0.0213(9) 0.0030(7) 0.0014(7) 0.0062(7)
C32 0.0202(10) 0.0259(10) 0.0206(9) 0.0039(8) 0.0047(7) 0.0065(8)
C33 0.0244(10) 0.0319(11) 0.0237(10) -0.0056(8) 0.0029(8) 0.0101(8)
C34 0.0202(10) 0.0225(10) 0.0390(12) -0.0065(9) 0.0000(9) 0.0034(8)
C35 0.0214(10) 0.0236(10) 0.0365(11) 0.0033(9) 0.0065(8) 0.0014(8)
C36 0.0224(10) 0.0247(10) 0.0242(10) 0.0005(8) 0.0071(8) 0.0031(8)
C37 0.0161(9) 0.0191(9) 0.0214(9) 0.0022(7) 0.0072(7) 0.0009(7)
C38 0.0246(10) 0.0215(9) 0.0224(9) 0.0002(8) 0.0064(8) 0.0039(8)
C39 0.0267(10) 0.0247(10) 0.0242(10) 0.0076(8) 0.0057(8) 0.0042(8)
C40 0.0269(10) 0.0319(11) 0.0179(9) 0.0033(8) 0.0048(8) -0.0017(8)
C41 0.0297(11) 0.0233(10) 0.0247(10) -0.0032(8) 0.0110(8) -0.0014(8)
C42 0.0244(10) 0.0188(9) 0.0244(10) 0.0040(8) 0.0081(8) 0.0030(7)

loop_
_atom_type_symbol
_atom_type_description
_atom_type_scat_dispersion_real
_atom_type_scat_dispersion_imag
_atom_type_scat_source
C C 0.0033 0.0016 'International Tables Vol C Tables 4.2.6.8 and 6.1.1.4'
H H 0.0000 0.0000 'International Tables Vol C Tables 4.2.6.8 and 6.1.1.4'
B B 0.0013 0.0007 'International Tables Vol C Tables 4.2.6.8 and 6.1.1.4'
N N 0.0061 0.0033 'International Tables Vol C Tables 4.2.6.8 and 6.1.1.4'
S S 0.1246 0.1234 'International Tables Vol C Tables 4.2.6.8 and 6.1.1.4'

loop_
_geom_angle_atom_site_label_1
_geom_angle_atom_site_label_2
_geom_angle_atom_site_label_3
_geom_angle
C11 S1 C18 91.00(9)
C3 N1 C1 121.38(17)
C3 N1 C2 120.06(17)
C1 N1 C2 117.11(17)
C11 N2 C13 114.27(15)
C11 N2 C12 123.58(16)
C13 N2 C12 122.14(16)
N1 C3 C4 122.22(18)
N1 C3 C8 120.82(17)
C4 C3 C8 116.95(17)
C5 C4 C3 120.78(18)
C4 C5 C6 122.48(19)
C5 C6 C7 116.75(18)
C5 C6 C9 119.93(18)
C7 C6 C9 123.30(19)
C8 C7 C6 121.88(19)
C7 C8 C3 121.07(18)
C10 C9 C6 127.3(2)
C9 C10 C11 121.70(18)
N2 C11 C10 125.55(17)
N2 C11 S1 111.94(14)
C10 C11 S1 122.48(14)
C18 C13 N2 111.76(16)
C18 C13 C14 120.71(18)
N2 C13 C14 127.53(18)
C15 C14 C13 117.3(2)
C14 C15 C16 121.77(19)
C17 C16 C15 120.9(2)
C16 C17 C18 117.7(2)
C13 C18 C17 121.68(18)
C13 C18 S1 111.02(14)
C17 C18 S1 127.30(16)
C31 B1 C37 110.97(14)
C31 B1 C25 108.93(14)
C37 B1 C25 110.50(14)
C31 B1 C19 109.33(14)
C37 B1 C19 106.71(14)
C25 B1 C19 110.38(14)
C24 C19 C20 114.87(16)
C24 C19 B1 123.41(15)
C20 C19 B1 121.72(15)
C21 C20 C19 122.86(17)
C22 C21 C20 120.14(17)
C21 C22 C23 119.01(17)
C22 C23 C24 120.15(18)
C23 C24 C19 122.91(17)
C30 C25 C26 114.52(16)
C30 C25 B1 123.18(16)
C26 C25 B1 122.30(16)
C27 C26 C25 123.41(18)
C26 C27 C28 119.75(19)
C29 C28 C27 119.04(18)
C28 C29 C30 120.29(19)
C29 C30 C25 122.97(18)
C32 C31 C36 114.64(16)
C32 C31 B1 122.66(16)
C36 C31 B1 122.56(16)
C33 C32 C31 123.09(18)
C34 C33 C32 120.04(17)
C35 C34 C33 118.78(17)
C34 C35 C36 120.25(18)
C35 C36 C31 123.20(17)
C42 C37 C38 114.38(16)
C42 C37 B1 123.60(16)
C38 C37 B1 121.80(15)
C39 C38 C37 122.90(17)
C40 C39 C38 120.50(17)
C39 C40 C41 118.54(17)
C40 C41 C42 120.56(18)
C41 C42 C37 123.09(17)

loop_
_geom_bond_atom_site_label_1
_geom_bond_atom_site_label_2
_geom_bond_distance
S1 C11 1.7209(19)
S1 C18 1.7345(19)
N1 C3 1.359(2)
N1 C1 1.445(3)
N1 C2 1.454(3)
N2 C11 1.340(2)
N2 C13 1.399(2)
N2 C12 1.466(2)
C3 C4 1.412(3)
C3 C8 1.421(3)
C4 C5 1.371(3)
C5 C6 1.394(3)
C6 C7 1.409(3)
C6 C9 1.434(3)
C7 C8 1.365(3)
C9 C10 1.358(3)
C10 C11 1.429(3)
C13 C18 1.385(3)
C13 C14 1.400(3)
C14 C15 1.381(3)
C15 C16 1.397(3)
C16 C17 1.377(3)
C17 C18 1.392(3)
B1 C31 1.642(3)
B1 C37 1.653(3)
B1 C25 1.656(3)
B1 C19 1.656(3)
C19 C24 1.404(3)
C19 C20 1.407(2)
C20 C21 1.391(3)
C21 C22 1.384(3)
C22 C23 1.384(3)
C23 C24 1.391(3)
C25 C30 1.402(3)
C25 C26 1.409(3)
C26 C27 1.389(3)
C27 C28 1.388(3)
C28 C29 1.382(3)
C29 C30 1.394(3)
C31 C32 1.404(3)
C31 C36 1.402(3)
C32 C33 1.392(3)
C33 C34 1.386(3)
C34 C35 1.385(3)
C35 C36 1.387(3)
C37 C42 1.405(3)
C37 C38 1.408(3)
C38 C39 1.394(3)
C39 C40 1.379(3)
C40 C41 1.384(3)
C41 C42 1.388(3)

loop_
_cod_related_entry_id
_cod_related_entry_database
_cod_related_entry_code
1 ChemSpider 30658437
